data_7063806
loop_
_publ_author_name
'Aminov, Semen V.'
'Fedotov, Victor V.'
'Savateev, Konstantin V.'
'Neymash, Artyom O.'
'Ulomsky, Evgeny N.'
'Slepukhin, Pavel A.'
'Rusinov, Vladimir L.'

_publ_section_title
;
 ANRORC-type reactions of azolo[1,5-a]pyrimidine-6-carbonitriles with O-
 and N-nucleophiles
;
_journal_issue 21
_journal_name_full 'New Journal of Chemistry'
_journal_page_first 8627
_journal_page_last 8631
_journal_paper_doi 10.1039/D5NJ00255A
_journal_volume 49
_journal_year 2025
_chemical_formula_moiety 'C18 H23 N7'
_chemical_formula_sum 'C18 H23 N7'
_chemical_formula_weight 337.43
_space_group_crystal_system triclinic
_space_group_IT_number 2
_space_group_name_Hall '-P 1'
_space_group_name_H-M_alt 'P -1'
_atom_sites_solution_hydrogens mixed
_atom_sites_solution_primary dual
_audit_creation_date 2024-10-17
_audit_creation_method
;
Olex2 1.5
(compiled 2024.02.16 svn.r378c4104 for OlexSys, GUI svn.r6928)
;
_audit_update_record
;
2024-10-21 deposited with the CCDC.	2025-05-07 downloaded from the CCDC.
;
_cell_angle_alpha 99.885(4)
_cell_angle_beta 93.772(4)
_cell_angle_gamma 106.915(4)
_cell_formula_units_Z 4
_cell_length_a 9.5201(5)
_cell_length_b 12.7114(6)
_cell_length_c 16.2360(8)
_cell_measurement_reflns_used 3614
_cell_measurement_temperature 295(2)
_cell_measurement_theta_max 29.5970
_cell_measurement_theta_min 2.3830
_cell_volume 1837.86(17)
_computing_cell_refinement 'CrysAlisPro 1.171.41.98a (Rigaku OD, 2021)'
_computing_data_collection 'CrysAlisPro 1.171.41.98a (Rigaku OD, 2021)'
_computing_data_reduction 'CrysAlisPro 1.171.41.98a (Rigaku OD, 2021)'
_computing_molecular_graphics 'Olex2 1.5 (Dolomanov et al., 2009)'
_computing_publication_material 'Olex2 1.5 (Dolomanov et al., 2009)'
_computing_structure_refinement 'SHELXL 2018/3 (Sheldrick, 2015)'
_computing_structure_solution 'SHELXT 2018/2 (Sheldrick, 2018)'
_diffrn_ambient_temperature 295(2)
_diffrn_detector_area_resol_mean 15.9555
_diffrn_detector_type Eos
_diffrn_measured_fraction_theta_full 0.993
_diffrn_measured_fraction_theta_max 0.843
_diffrn_measurement_details
;
List of Runs (angles in degrees, time in seconds):

  # Type    Start    End  Width  t~exp~   \w     \q     \k     \f   Frames
#--------------------------------------------------------------------------
  1  \w    -46.00  44.00   1.00   20.00    --   23.14 -57.00  90.00   90
  2  \w      7.00  92.00   1.00   20.00    --   23.14  57.00   0.00   85
  3  \w     -7.00  38.00   1.00   20.00    --   23.14  77.00  90.00   45
  4  \w     -7.00  20.00   1.00   20.00    --   23.14  77.00 -30.00   27
  5  \w      2.00  92.00   1.00   20.00    --   23.14  57.00-120.00   90
;
_diffrn_measurement_device 'four-circle diffractometer'
_diffrn_measurement_device_type 'Xcalibur 3'
_diffrn_measurement_method '\w scans'
_diffrn_radiation_type MoK\a
_diffrn_radiation_wavelength 0.71073
_diffrn_reflns_av_R_equivalents 0.0264
_diffrn_reflns_av_unetI/netI 0.0589
_diffrn_reflns_Laue_measured_fraction_full 0.993
_diffrn_reflns_Laue_measured_fraction_max 0.843
_diffrn_reflns_limit_h_max 11
_diffrn_reflns_limit_h_min -12
_diffrn_reflns_limit_k_max 15
_diffrn_reflns_limit_k_min -18
_diffrn_reflns_limit_l_max 22
_diffrn_reflns_limit_l_min -21
_diffrn_reflns_number 14416
_diffrn_reflns_point_group_measured_fraction_full 0.993
_diffrn_reflns_point_group_measured_fraction_max 0.843
_diffrn_reflns_theta_full 25.242
_diffrn_reflns_theta_max 30.862
_diffrn_reflns_theta_min 2.253
_exptl_absorpt_coefficient_mu 0.078
_exptl_absorpt_correction_T_max 1.00000
_exptl_absorpt_correction_T_min 0.81871
_exptl_absorpt_correction_type multi-scan
_exptl_absorpt_process_details
;
CrysAlisPro 1.171.41.98a (Rigaku Oxford Diffraction, 2021)
Empirical absorption correction using spherical harmonics,
implemented in SCALE3 ABSPACK scaling algorithm.
;
_exptl_crystal_colour yellow
_exptl_crystal_colour_primary yellow
_exptl_crystal_density_diffrn 1.220
_exptl_crystal_description prism
_exptl_crystal_F_000 720
_exptl_crystal_size_max 0.46
_exptl_crystal_size_mid 0.35
_exptl_crystal_size_min 0.29
_refine_diff_density_max 0.336
_refine_diff_density_min -0.217
_refine_diff_density_rms 0.042
_refine_ls_extinction_method none
_refine_ls_goodness_of_fit_ref 1.022
_refine_ls_hydrogen_treatment mixed
_refine_ls_matrix_type full
_refine_ls_number_parameters 516
_refine_ls_number_reflns 9768
_refine_ls_number_restraints 18
_refine_ls_restrained_S_all 1.029
_refine_ls_R_factor_all 0.1412
_refine_ls_R_factor_gt 0.0694
_refine_ls_shift/su_max 0.000
_refine_ls_shift/su_mean 0.000
_refine_ls_structure_factor_coef Fsqd
_refine_ls_weighting_details 'w=1/[\s^2^(Fo^2^)+(0.1000P)^2^+0.1000P] where P=(Fo^2^+2Fc^2^)/3'
_refine_ls_weighting_scheme calc
_refine_ls_wR_factor_gt 0.1711
_refine_ls_wR_factor_ref 0.2261
_reflns_Friedel_coverage 0.000
_reflns_number_gt 4889
_reflns_number_total 9768
_reflns_threshold_expression 'I > 2\s(I)'
_cod_data_source_file d5nj00255a2.cif
_cod_data_source_block exp_1376
_cod_depositor_comments 'Adding full bibliography for 7063804--7063806.cif.'
_cod_original_cell_volume 1837.86(16)
_cod_database_code 7063806
_shelx_shelxl_version_number 2018/3
_shelx_space_group_comment
;
The symmetry employed for this shelxl refinement is uniquely defined
by the following loop, which should always be used as a source of
symmetry information in preference to the above space-group names.
They are only intended as comments.
;
_shelx_estimated_absorpt_t_max 0.978
_shelx_estimated_absorpt_t_min 0.965
_olex2_refinement_description
;
1. Restrained distances
 C19B-C18B
 1.54 with sigma of 0.02
 C19A-C20A
 1.54 with sigma of 0.02
 C18A-C19A
 1.54 with sigma of 0.02
 C19B-C20A
 1.54 with sigma of 0.02
 C18A-C17A
 1.54 with sigma of 0.02
 C17A-C18B
 1.54 with sigma of 0.02
2. Uiso/Uaniso restraints and constraints
Uanis(C17C) \\sim Ueq, Uanis(C17) \\sim Ueq: with sigma of 0.01 and sigma for
terminal atoms of 0.02
3. Others
 Fixed Sof: H18E(0.5) H18F(0.5) H18G(0.5) H18H(0.5) H17A(0.6) H17B(0.6)
 H17C(0.4) H17D(0.4) C17(0.5) H17E(0.5) H17F(0.5) C18A(0.6) H18A(0.6) H18B(0.6)
 C19A(0.6) H19A(0.6) H19B(0.6) H20A(0.6) H20B(0.6) H20C(0.6) H20D(0.4)
 H20E(0.4) H20F(0.4) C18B(0.4) H18C(0.4) H18D(0.4) C19B(0.4) H19C(0.4)
 H19D(0.4) C17C(0.5) H17G(0.5) H17H(0.5)
4.a Secondary CH2 refined with riding coordinates:
 C18(H18E,H18F), C18(H18G,H18H), C19(H19E,H19F), C17A(H17A,H17B), C17A(H17C,
 H17D), C17(H17E,H17F), C18A(H18A,H18B), C19A(H19A,H19B), C18B(H18C,H18D),
 C19B(H19C,H19D), C17C(H17G,H17H)
4.b Aromatic/amide H refined with riding coordinates:
 C13(H13), C12(H12), C15(H15), C16(H16), C15A(H15A), C16A(H16A), C13A(H13A),
 C12A(H12A)
4.c Idealised Me refined as rotating group:
 C2(H2A,H2B,H2C), C2A(H2AA,H2AB,H2AC), C1(H1A,H1B,H1C), C20(H20G,H20H,H20I),
 C1A(H1AA,H1AB,H1AC), C20A(H20A,H20B,H20C), C20A(H20D,H20E,H20F)
;
_olex2_submission_special_instructions 'No special instructions were received'
_oxdiff_exptl_absorpt_empirical_details
;
Empirical correction (ABSPACK) includes:
- Absorption correction using spherical harmonics
- Frame scaling
;

loop_
_space_group_symop_operation_xyz
'x, y, z'
'-x, -y, -z'

loop_
_atom_site_label
_atom_site_type_symbol
_atom_site_fract_x
_atom_site_fract_y
_atom_site_fract_z
_atom_site_U_iso_or_equiv
_atom_site_adp_type
_atom_site_occupancy
_atom_site_site_symmetry_order
_atom_site_calc_flag
_atom_site_refinement_flags_posn
_atom_site_refinement_flags_adp
_atom_site_refinement_flags_occupancy
_atom_site_disorder_assembly
_atom_site_disorder_group
N1A N 0.14028(19) 0.03132(14) 0.72635(10) 0.0456(4) Uani 1 1 d . . . . .
N1 N 0.2268(2) 0.56042(15) 0.76618(11) 0.0490(4) Uani 1 1 d . . . . .
N2A N 0.1174(2) -0.06143(15) 0.66309(11) 0.0558(5) Uani 1 1 d . . . . .
N2 N 0.2289(2) 0.50149(17) 0.82985(12) 0.0580(5) Uani 1 1 d . . . . .
N6 N 0.2160(3) 0.41319(17) 0.65728(15) 0.0656(6) Uani 1 1 d . . . . .
N5 N 0.2346(2) 0.74414(16) 0.75045(12) 0.0628(6) Uani 1 1 d . . . . .
N4 N 0.2428(2) 0.68330(18) 0.88286(12) 0.0634(5) Uani 1 1 d . . . . .
N4A N 0.1160(2) 0.09343(17) 0.60928(12) 0.0629(6) Uani 1 1 d . . . . .
N6A N 0.1648(3) -0.05926(17) 0.83588(14) 0.0669(6) Uani 1 1 d . . . . .
N5A N 0.1554(2) 0.22383(15) 0.74161(12) 0.0579(5) Uani 1 1 d . . . . .
N7A N 0.3004(3) 0.58413(19) 1.16662(15) 0.0797(7) Uani 1 1 d . . . . .
N7 N 0.3697(3) 0.93174(19) 0.36111(15) 0.0736(7) Uani 1 1 d . . . . .
C8A C 0.1602(2) 0.03305(17) 0.81104(13) 0.0466(5) Uani 1 1 d . . . . .
C8 C 0.2232(2) 0.51899(18) 0.68172(14) 0.0495(5) Uani 1 1 d . . . . .
C7A C 0.1741(3) 0.13738(17) 0.86343(13) 0.0491(5) Uani 1 1 d . . . . .
C9 C 0.2351(3) 0.66938(19) 0.79941(14) 0.0523(5) Uani 1 1 d . . . . .
C9A C 0.1388(2) 0.12324(18) 0.69309(14) 0.0496(5) Uani 1 1 d . . . . .
C7 C 0.2310(3) 0.59864(18) 0.62993(14) 0.0520(5) Uani 1 1 d . . . . .
C14 C 0.3388(3) 0.84436(19) 0.40460(14) 0.0531(6) Uani 1 1 d . . . . .
N3A N 0.1920(3) 0.06672(19) 0.98864(12) 0.0813(7) Uani 1 1 d . . . . .
C14A C 0.2742(3) 0.4807(2) 1.11327(14) 0.0560(6) Uani 1 1 d . . . . .
C6A C 0.1710(3) 0.22642(19) 0.82426(15) 0.0535(6) Uani 1 1 d . . . . .
C13 C 0.1936(3) 0.7902(2) 0.41763(15) 0.0566(6) Uani 1 1 d . . . . .
H13 H 0.116657 0.813512 0.396934 0.068 Uiso 1 1 calc R U . . .
C11A C 0.2207(3) 0.26816(19) 1.00715(14) 0.0550(6) Uani 1 1 d . . . . .
C11 C 0.2728(3) 0.66472(19) 0.49199(14) 0.0560(6) Uani 1 1 d . . . . .
N3 N 0.2282(3) 0.46879(19) 0.50556(14) 0.0928(9) Uani 1 1 d . . . . .
C12 C 0.1628(3) 0.7032(2) 0.46051(15) 0.0587(6) Uani 1 1 d . . . . .
H12 H 0.065317 0.669474 0.468509 0.070 Uiso 1 1 calc R U . . .
C15 C 0.4504(3) 0.8053(2) 0.43606(16) 0.0623(6) Uani 1 1 d . . . . .
H15 H 0.548071 0.838778 0.428387 0.075 Uiso 1 1 calc R U . . .
C10A C 0.1951(3) 0.1533(2) 0.95615(14) 0.0590(6) Uani 1 1 d . . . . .
C3A C 0.1037(3) -0.0173(2) 0.59605(15) 0.0613(6) Uani 1 1 d . . . . .
C6 C 0.2338(3) 0.7061(2) 0.66877(16) 0.0589(6) Uani 1 1 d . . . . .
C10 C 0.2406(3) 0.5705(2) 0.53917(15) 0.0612(6) Uani 1 1 d . . . . .
C3 C 0.2386(3) 0.5805(2) 0.89633(16) 0.0622(7) Uani 1 1 d . . . . .
C16 C 0.4167(3) 0.7174(2) 0.47840(16) 0.0650(7) Uani 1 1 d . . . . .
H16 H 0.492780 0.692693 0.498447 0.078 Uiso 1 1 calc R U . . .
C15A C 0.3887(3) 0.4450(2) 1.08384(17) 0.0677(7) Uani 1 1 d . . . . .
H15A H 0.485589 0.491485 1.099306 0.081 Uiso 1 1 calc R U . . .
C16A C 0.3615(3) 0.3410(2) 1.03156(17) 0.0693(7) Uani 1 1 d . . . . .
H16A H 0.441047 0.319732 1.012379 0.083 Uiso 1 1 calc R U . . .
C13A C 0.1323(3) 0.4082(2) 1.08693(17) 0.0711(7) Uani 1 1 d . . . . .
H13A H 0.052025 0.429763 1.104599 0.085 Uiso 1 1 calc R U . . .
C12A C 0.1071(3) 0.3047(2) 1.03517(17) 0.0722(7) Uani 1 1 d . . . . .
H12A H 0.010218 0.258515 1.018819 0.087 Uiso 1 1 calc R U . . .
C2 C 0.5218(3) 0.9901(2) 0.35369(19) 0.0829(9) Uani 1 1 d . . . . .
H2A H 0.573068 1.027775 0.408566 0.124 Uiso 1 1 calc R U . . .
H2B H 0.524632 1.044166 0.318681 0.124 Uiso 1 1 calc R U . . .
H2C H 0.568778 0.937095 0.328886 0.124 Uiso 1 1 calc R U . . .
C18 C 0.1978(4) 0.3199(2) 0.38335(18) 0.0830(9) Uani 1 1 d . . . . .
H18E H 0.100863 0.273076 0.390894 0.100 Uiso 0.5 1 calc R U P A 1
H18F H 0.270315 0.303069 0.419408 0.100 Uiso 0.5 1 calc R U P A 1
H18G H 0.230560 0.273317 0.416926 0.100 Uiso 0.5 1 calc R U P B 2
H18H H 0.092914 0.307298 0.386363 0.100 Uiso 0.5 1 calc R U P B 2
C19 C 0.2236(4) 0.2874(3) 0.29215(18) 0.0857(9) Uani 1 1 d . . . . .
H19E H 0.172208 0.208089 0.271913 0.103 Uiso 1 1 calc R U . . .
H19F H 0.180630 0.328638 0.258228 0.103 Uiso 1 1 calc R U . . .
C2A C 0.4436(4) 0.6414(3) 1.2117(2) 0.0997(11) Uani 1 1 d . . . . .
H2AA H 0.471943 0.593948 1.245319 0.149 Uiso 1 1 calc R U . . .
H2AB H 0.441490 0.709110 1.247680 0.149 Uiso 1 1 calc R U . . .
H2AC H 0.513860 0.659593 1.172563 0.149 Uiso 1 1 calc R U . . .
C17A C 0.2133(5) 0.0786(3) 1.08078(17) 0.1065(13) Uani 1 1 d D . . . .
H17A H 0.124305 0.034362 1.099507 0.128 Uiso 0.6 1 calc R U P C 1
H17B H 0.232740 0.156505 1.107726 0.128 Uiso 0.6 1 calc R U P C 1
H17C H 0.301243 0.140685 1.104361 0.128 Uiso 0.4 1 calc R U P D 2
H17D H 0.129227 0.094954 1.104448 0.128 Uiso 0.4 1 calc R U P D 2
C1 C 0.2622(4) 0.9878(3) 0.3478(2) 0.1073(13) Uani 1 1 d . . . . .
H1A H 0.179221 0.937435 0.309766 0.161 Uiso 1 1 calc R U . . .
H1B H 0.305708 1.052243 0.324180 0.161 Uiso 1 1 calc R U . . .
H1C H 0.229628 1.011283 0.400641 0.161 Uiso 1 1 calc R U . . .
C20 C 0.3815(4) 0.3091(3) 0.2796(2) 0.1119(12) Uani 1 1 d . . . . .
H20G H 0.388828 0.281251 0.221720 0.168 Uiso 1 1 calc R U . . .
H20H H 0.426554 0.271732 0.315074 0.168 Uiso 1 1 calc R U . . .
H20I H 0.431366 0.388367 0.293814 0.168 Uiso 1 1 calc R U . . .
C1A C 0.1780(4) 0.6143(3) 1.2007(3) 0.1179(13) Uani 1 1 d . . . . .
H1AA H 0.104190 0.608510 1.155527 0.177 Uiso 1 1 calc R U . . .
H1AB H 0.212565 0.690064 1.232300 0.177 Uiso 1 1 calc R U . . .
H1AC H 0.135936 0.564519 1.237090 0.177 Uiso 1 1 calc R U . . .
C17 C 0.2059(10) 0.4358(8) 0.4115(6) 0.076(2) Uani 0.5 1 d . U P E 1
H17E H 0.115213 0.447430 0.390023 0.091 Uiso 0.5 1 calc R U P E 1
H17F H 0.287206 0.483433 0.388875 0.091 Uiso 0.5 1 calc R U P E 1
C18A C 0.3440(10) 0.0381(5) 1.1053(3) 0.093(2) Uani 0.6 1 d D . P F 1
H18A H 0.369395 0.057559 1.165963 0.111 Uiso 0.6 1 calc R U P F 1
H18B H 0.429314 0.075593 1.079984 0.111 Uiso 0.6 1 calc R U P F 1
C19A C 0.3050(10) -0.0911(6) 1.0752(5) 0.097(2) Uani 0.6 1 d D . P F 1
H19A H 0.210909 -0.126923 1.093397 0.117 Uiso 0.6 1 calc R U P F 1
H19B H 0.292849 -0.108375 1.014121 0.117 Uiso 0.6 1 calc R U P F 1
C20A C 0.4085(8) -0.1365(5) 1.1043(3) 0.198(3) Uani 1 1 d D . . . .
H20A H 0.503453 -0.098883 1.089438 0.298 Uiso 0.6 1 calc R U P F 1
H20B H 0.380695 -0.214943 1.079341 0.298 Uiso 0.6 1 calc R U P F 1
H20C H 0.413493 -0.127471 1.164467 0.298 Uiso 0.6 1 calc R U P F 1
H20D H 0.407792 -0.186878 1.052825 0.298 Uiso 0.4 1 calc R U P F 2
H20E H 0.329577 -0.171444 1.134053 0.298 Uiso 0.4 1 calc R U P F 2
H20F H 0.501396 -0.119036 1.138683 0.298 Uiso 0.4 1 calc R U P F 2
C18B C 0.2285(11) -0.0245(9) 1.1032(5) 0.093(3) Uani 0.4 1 d D . P F 2
H18C H 0.152419 -0.089167 1.070009 0.111 Uiso 0.4 1 calc R U P F 2
H18D H 0.218023 -0.023470 1.162301 0.111 Uiso 0.4 1 calc R U P F 2
H3 H 0.241(2) 0.5627(18) 0.9528(15) 0.053(6) Uiso 1 1 d . . . . .
H3A H 0.082(3) -0.071(2) 0.5387(18) 0.087(8) Uiso 1 1 d . . . . .
H6 H 0.241(3) 0.760(2) 0.6344(16) 0.072(7) Uiso 1 1 d . . . . .
H6B H 0.205(3) 0.364(2) 0.6915(18) 0.080(8) Uiso 1 1 d . . . . .
H6A H 0.185(3) 0.302(2) 0.8583(16) 0.076(8) Uiso 1 1 d . . . . .
H6AA H 0.168(3) -0.054(3) 0.899(2) 0.104(10) Uiso 1 1 d . . . . .
H6AB H 0.167(3) -0.124(2) 0.7989(18) 0.079(8) Uiso 1 1 d . . . . .
H6C H 0.221(3) 0.391(3) 0.597(2) 0.096(10) Uiso 1 1 d . . . . .
C19B C 0.3878(14) -0.0318(13) 1.0848(9) 0.124(5) Uani 0.4 1 d D . P F 2
H19C H 0.398611 -0.030081 1.025981 0.148 Uiso 0.4 1 calc R U P F 2
H19D H 0.463201 0.032580 1.118839 0.148 Uiso 0.4 1 calc R U P F 2
C17C C 0.2833(9) 0.4445(8) 0.4190(6) 0.068(2) Uani 0.5 1 d . U P E 2
H17G H 0.260789 0.491930 0.382585 0.081 Uiso 0.5 1 calc R U P E 2
H17H H 0.389146 0.456535 0.425351 0.081 Uiso 0.5 1 calc R U P E 2

loop_
_atom_site_aniso_label
_atom_site_aniso_U_11
_atom_site_aniso_U_22
_atom_site_aniso_U_33
_atom_site_aniso_U_23
_atom_site_aniso_U_13
_atom_site_aniso_U_12
N1A 0.0630(12) 0.0374(9) 0.0368(9) 0.0060(8) 0.0028(8) 0.0175(8)
N1 0.0624(12) 0.0412(10) 0.0455(10) 0.0110(8) 0.0042(8) 0.0184(8)
N2A 0.0820(14) 0.0437(10) 0.0400(10) 0.0001(9) 0.0032(9) 0.0221(10)
N2 0.0740(14) 0.0574(12) 0.0474(11) 0.0185(10) 0.0026(9) 0.0240(10)
N6 0.1100(19) 0.0394(11) 0.0498(12) 0.0099(10) 0.0052(12) 0.0273(11)
N5 0.0957(16) 0.0471(11) 0.0533(12) 0.0109(10) 0.0132(11) 0.0321(11)
N4 0.0853(15) 0.0600(13) 0.0467(11) 0.0057(10) 0.0083(10) 0.0280(11)
N4A 0.0925(16) 0.0578(13) 0.0426(11) 0.0127(10) 0.0017(10) 0.0296(11)
N6A 0.122(2) 0.0418(11) 0.0419(11) 0.0076(10) 0.0087(12) 0.0340(12)
N5A 0.0875(15) 0.0391(10) 0.0474(11) 0.0090(9) 0.0007(10) 0.0215(10)
N7A 0.0757(16) 0.0617(14) 0.0814(16) -0.0268(12) 0.0033(12) 0.0153(12)
N7 0.0791(16) 0.0687(14) 0.0830(16) 0.0403(13) 0.0204(12) 0.0214(12)
C8A 0.0633(14) 0.0383(11) 0.0387(11) 0.0068(9) 0.0035(9) 0.0175(10)
C8 0.0622(14) 0.0391(11) 0.0464(12) 0.0059(10) 0.0025(10) 0.0169(10)
C7A 0.0676(15) 0.0376(11) 0.0417(11) 0.0044(9) 0.0029(10) 0.0185(10)
C9 0.0669(15) 0.0430(12) 0.0486(13) 0.0044(10) 0.0072(11) 0.0223(11)
C9A 0.0632(14) 0.0436(12) 0.0444(12) 0.0118(10) 0.0027(10) 0.0192(10)
C7 0.0731(15) 0.0415(12) 0.0452(12) 0.0116(10) 0.0074(11) 0.0220(11)
C14 0.0684(16) 0.0487(13) 0.0427(12) 0.0107(11) 0.0096(11) 0.0171(11)
N3A 0.150(2) 0.0600(14) 0.0388(11) 0.0051(10) 0.0054(12) 0.0438(14)
C14A 0.0646(16) 0.0497(13) 0.0483(13) -0.0032(11) 0.0054(11) 0.0171(12)
C6A 0.0697(16) 0.0387(12) 0.0503(13) 0.0045(11) 0.0008(11) 0.0178(11)
C13 0.0666(16) 0.0578(14) 0.0536(14) 0.0199(12) 0.0116(11) 0.0258(12)
C11A 0.0702(16) 0.0493(13) 0.0416(12) -0.0008(10) 0.0002(11) 0.0194(12)
C11 0.0829(18) 0.0422(12) 0.0454(12) 0.0093(10) 0.0077(11) 0.0228(12)
N3 0.186(3) 0.0482(13) 0.0489(13) 0.0108(11) 0.0230(15) 0.0401(15)
C12 0.0692(16) 0.0560(14) 0.0549(14) 0.0169(12) 0.0160(12) 0.0203(12)
C15 0.0624(16) 0.0622(15) 0.0617(15) 0.0184(13) 0.0076(12) 0.0148(12)
C10A 0.0844(17) 0.0514(14) 0.0428(12) 0.0038(11) 0.0033(11) 0.0274(12)
C3A 0.0887(19) 0.0565(15) 0.0408(13) 0.0045(12) 0.0005(12) 0.0301(13)
C6 0.0862(18) 0.0418(13) 0.0534(14) 0.0123(12) 0.0114(12) 0.0247(12)
C10 0.0956(19) 0.0432(13) 0.0476(13) 0.0111(11) 0.0094(12) 0.0243(13)
C3 0.0757(18) 0.0687(17) 0.0460(14) 0.0131(13) 0.0058(12) 0.0274(14)
C16 0.0734(18) 0.0632(16) 0.0613(15) 0.0142(13) -0.0010(13) 0.0263(14)
C15A 0.0583(16) 0.0588(15) 0.0739(17) -0.0080(14) 0.0041(13) 0.0125(12)
C16A 0.0701(18) 0.0663(17) 0.0695(17) -0.0038(14) 0.0126(13) 0.0268(14)
C13A 0.0603(17) 0.0631(16) 0.0798(18) -0.0162(14) 0.0068(13) 0.0213(13)
C12A 0.0620(17) 0.0623(16) 0.0769(18) -0.0156(14) -0.0032(13) 0.0148(13)
C2 0.089(2) 0.0712(19) 0.082(2) 0.0281(17) 0.0206(16) 0.0055(16)
C18 0.112(2) 0.0699(19) 0.0623(17) 0.0018(15) 0.0122(16) 0.0265(17)
C19 0.105(3) 0.085(2) 0.0612(17) -0.0038(16) 0.0067(16) 0.0311(18)
C2A 0.103(3) 0.0680(19) 0.098(2) -0.0271(17) -0.0164(19) 0.0126(17)
C17A 0.205(4) 0.086(2) 0.0385(14) 0.0068(15) 0.0079(19) 0.064(3)
C1 0.121(3) 0.104(3) 0.137(3) 0.084(3) 0.044(2) 0.055(2)
C20 0.116(3) 0.114(3) 0.083(2) -0.010(2) 0.015(2) 0.017(2)
C1A 0.117(3) 0.086(2) 0.131(3) -0.043(2) 0.031(2) 0.035(2)
C17 0.121(6) 0.050(3) 0.055(4) 0.004(3) 0.014(5) 0.028(5)
C18A 0.159(7) 0.084(4) 0.045(3) 0.014(3) -0.004(4) 0.054(5)
C19A 0.144(7) 0.082(5) 0.068(4) -0.006(4) -0.016(5) 0.056(5)
C20A 0.327(8) 0.213(6) 0.108(4) 0.032(4) -0.005(4) 0.171(6)
C18B 0.130(8) 0.092(7) 0.050(4) 0.027(5) 0.008(5) 0.017(6)
C19B 0.119(11) 0.147(15) 0.098(9) 0.050(11) -0.013(7) 0.020(9)
C17C 0.101(5) 0.056(3) 0.045(3) 0.014(3) 0.004(4) 0.024(4)

loop_
_atom_type_symbol
_atom_type_description
_atom_type_scat_dispersion_real
_atom_type_scat_dispersion_imag
_atom_type_scat_source
C C 0.0033 0.0016 'International Tables Vol C Tables 4.2.6.8 and 6.1.1.4'
H H 0.0000 0.0000 'International Tables Vol C Tables 4.2.6.8 and 6.1.1.4'
N N 0.0061 0.0033 'International Tables Vol C Tables 4.2.6.8 and 6.1.1.4'

loop_
_geom_angle_atom_site_label_1
_geom_angle_atom_site_label_2
_geom_angle_atom_site_label_3
_geom_angle
_geom_angle_site_symmetry_1
_geom_angle_site_symmetry_3
_geom_angle_publ_flag
C8A N1A N2A 125.56(16) . . ?
C8A N1A C9A 123.91(18) . . ?
C9A N1A N2A 110.52(16) . . ?
C8 N1 N2 125.68(18) . . ?
C9 N1 N2 110.09(18) . . ?
C9 N1 C8 124.18(18) . . ?
C3A N2A N1A 100.42(17) . . ?
C3 N2 N1 100.53(18) . . ?
C8 N6 H6B 124.2(18) . . ?
C8 N6 H6C 114.0(18) . . ?
H6B N6 H6C 122(3) . . ?
C6 N5 C9 114.7(2) . . ?
C9 N4 C3 102.6(2) . . ?
C9A N4A C3A 102.55(18) . . ?
C8A N6A H6AA 114.0(18) . . ?
C8A N6A H6AB 123.5(16) . . ?
H6AA N6A H6AB 123(2) . . ?
C6A N5A C9A 114.60(18) . . ?
C14A N7A C2A 120.1(2) . . ?
C14A N7A C1A 119.5(2) . . ?
C2A N7A C1A 116.6(3) . . ?
C14 N7 C2 119.5(2) . . ?
C14 N7 C1 120.1(2) . . ?
C1 N7 C2 117.4(2) . . ?
N1A C8A C7A 114.76(17) . . ?
N6A C8A N1A 118.75(19) . . ?
N6A C8A C7A 126.49(19) . . ?
N1 C8 C7 114.50(19) . . ?
N6 C8 N1 118.8(2) . . ?
N6 C8 C7 126.7(2) . . ?
C8A C7A C10A 121.66(18) . . ?
C6A C7A C8A 117.49(19) . . ?
C6A C7A C10A 120.8(2) . . ?
N5 C9 N1 121.8(2) . . ?
N4 C9 N1 109.16(18) . . ?
N4 C9 N5 129.0(2) . . ?
N4A C9A N1A 109.02(19) . . ?
N4A C9A N5A 128.63(19) . . ?
N5A C9A N1A 122.34(19) . . ?
C8 C7 C10 121.3(2) . . ?
C6 C7 C8 117.3(2) . . ?
C6 C7 C10 121.33(19) . . ?
N7 C14 C13 121.2(2) . . ?
N7 C14 C15 121.6(2) . . ?
C15 C14 C13 117.2(2) . . ?
C10A N3A C17A 119.9(2) . . ?
C15A C14A N7A 121.5(2) . . ?
C15A C14A C13A 116.6(2) . . ?
C13A C14A N7A 121.9(2) . . ?
N5A C6A C7A 126.9(2) . . ?
N5A C6A H6A 112.7(14) . . ?
C7A C6A H6A 120.4(14) . . ?
C14 C13 H13 119.4 . . ?
C12 C13 C14 121.2(2) . . ?
C12 C13 H13 119.4 . . ?
C16A C11A C10A 121.1(2) . . ?
C12A C11A C10A 122.2(2) . . ?
C12A C11A C16A 116.6(2) . . ?
C12 C11 C10 122.2(2) . . ?
C12 C11 C16 117.2(2) . . ?
C16 C11 C10 120.6(2) . . ?
C10 N3 C17 118.3(4) . . ?
C10 N3 C17C 118.9(4) . . ?
C13 C12 C11 121.8(2) . . ?
C13 C12 H12 119.1 . . ?
C11 C12 H12 119.1 . . ?
C14 C15 H15 119.7 . . ?
C16 C15 C14 120.6(2) . . ?
C16 C15 H15 119.7 . . ?
C7A C10A C11A 118.50(19) . . ?
N3A C10A C7A 117.9(2) . . ?
N3A C10A C11A 123.6(2) . . ?
N2A C3A N4A 117.5(2) . . ?
N2A C3A H3A 116.7(15) . . ?
N4A C3A H3A 125.8(15) . . ?
N5 C6 C7 127.3(2) . . ?
N5 C6 H6 115.2(16) . . ?
C7 C6 H6 117.4(16) . . ?
C7 C10 C11 117.5(2) . . ?
N3 C10 C7 118.9(2) . . ?
N3 C10 C11 123.6(2) . . ?
N2 C3 N4 117.6(2) . . ?
N2 C3 H3 119.6(13) . . ?
N4 C3 H3 122.8(13) . . ?
C11 C16 H16 119.0 . . ?
C15 C16 C11 122.0(2) . . ?
C15 C16 H16 119.0 . . ?
C14A C15A H15A 119.5 . . ?
C14A C15A C16A 121.1(2) . . ?
C16A C15A H15A 119.5 . . ?
C11A C16A C15A 122.2(2) . . ?
C11A C16A H16A 118.9 . . ?
C15A C16A H16A 118.9 . . ?
C14A C13A H13A 119.2 . . ?
C12A C13A C14A 121.6(2) . . ?
C12A C13A H13A 119.2 . . ?
C11A C12A C13A 121.9(3) . . ?
C11A C12A H12A 119.1 . . ?
C13A C12A H12A 119.1 . . ?
N7 C2 H2A 109.5 . . ?
N7 C2 H2B 109.5 . . ?
N7 C2 H2C 109.5 . . ?
H2A C2 H2B 109.5 . . ?
H2A C2 H2C 109.5 . . ?
H2B C2 H2C 109.5 . . ?
H18E C18 H18F 107.4 . . ?
H18G C18 H18H 108.1 . . ?
C19 C18 H18E 108.3 . . ?
C19 C18 H18F 108.3 . . ?
C19 C18 H18G 109.6 . . ?
C19 C18 H18H 109.6 . . ?
C19 C18 C17C 110.3(4) . . ?
C17 C18 H18E 108.3 . . ?
C17 C18 H18F 108.3 . . ?
C17 C18 C19 115.8(4) . . ?
C17C C18 H18G 109.6 . . ?
C17C C18 H18H 109.6 . . ?
C18 C19 H19E 108.7 . . ?
C18 C19 H19F 108.7 . . ?
H19E C19 H19F 107.6 . . ?
C20 C19 C18 114.2(3) . . ?
C20 C19 H19E 108.7 . . ?
C20 C19 H19F 108.7 . . ?
N7A C2A H2AA 109.5 . . ?
N7A C2A H2AB 109.5 . . ?
N7A C2A H2AC 109.5 . . ?
H2AA C2A H2AB 109.5 . . ?
H2AA C2A H2AC 109.5 . . ?
H2AB C2A H2AC 109.5 . . ?
N3A C17A H17A 109.9 . . ?
N3A C17A H17B 109.9 . . ?
N3A C17A H17C 109.5 . . ?
N3A C17A H17D 109.5 . . ?
N3A C17A C18A 109.1(3) . . ?
H17A C17A H17B 108.3 . . ?
H17C C17A H17D 108.1 . . ?
C18A C17A H17A 109.9 . . ?
C18A C17A H17B 109.9 . . ?
C18B C17A N3A 110.5(4) . . ?
C18B C17A H17C 109.5 . . ?
C18B C17A H17D 109.5 . . ?
N7 C1 H1A 109.5 . . ?
N7 C1 H1B 109.5 . . ?
N7 C1 H1C 109.5 . . ?
H1A C1 H1B 109.5 . . ?
H1A C1 H1C 109.5 . . ?
H1B C1 H1C 109.5 . . ?
C19 C20 H20G 109.5 . . ?
C19 C20 H20H 109.5 . . ?
C19 C20 H20I 109.5 . . ?
H20G C20 H20H 109.5 . . ?
H20G C20 H20I 109.5 . . ?
H20H C20 H20I 109.5 . . ?
N7A C1A H1AA 109.5 . . ?
N7A C1A H1AB 109.5 . . ?
N7A C1A H1AC 109.5 . . ?
H1AA C1A H1AB 109.5 . . ?
H1AA C1A H1AC 109.5 . . ?
H1AB C1A H1AC 109.5 . . ?
N3 C17 H17E 109.3 . . ?
N3 C17 H17F 109.3 . . ?
C18 C17 N3 111.7(6) . . ?
C18 C17 H17E 109.3 . . ?
C18 C17 H17F 109.3 . . ?
H17E C17 H17F 107.9 . . ?
C17A C18A H18A 109.5 . . ?
C17A C18A H18B 109.5 . . ?
C17A C18A C19A 110.8(6) . . ?
H18A C18A H18B 108.1 . . ?
C19A C18A H18A 109.5 . . ?
C19A C18A H18B 109.5 . . ?
C18A C19A H19A 108.6 . . ?
C18A C19A H19B 108.6 . . ?
H19A C19A H19B 107.6 . . ?
C20A C19A C18A 114.6(7) . . ?
C20A C19A H19A 108.6 . . ?
C20A C19A H19B 108.6 . . ?
C19A C20A H20A 109.5 . . ?
C19A C20A H20B 109.5 . . ?
C19A C20A H20C 109.5 . . ?
H20A C20A H20B 109.5 . . ?
H20A C20A H20C 109.5 . . ?
H20B C20A H20C 109.5 . . ?
H20D C20A H20E 109.5 . . ?
H20D C20A H20F 109.5 . . ?
H20E C20A H20F 109.5 . . ?
C19B C20A H20D 109.5 . . ?
C19B C20A H20E 109.5 . . ?
C19B C20A H20F 109.5 . . ?
C17A C18B H18C 110.1 . . ?
C17A C18B H18D 110.1 . . ?
C17A C18B C19B 108.0(8) . . ?
H18C C18B H18D 108.4 . . ?
C19B C18B H18C 110.1 . . ?
C19B C18B H18D 110.1 . . ?
C20A C19B C18B 110.6(9) . . ?
C20A C19B H19C 109.5 . . ?
C20A C19B H19D 109.5 . . ?
C18B C19B H19C 109.5 . . ?
C18B C19B H19D 109.5 . . ?
H19C C19B H19D 108.1 . . ?
N3 C17C H17G 111.0 . . ?
N3 C17C H17H 111.0 . . ?
C18 C17C N3 104.0(5) . . ?
C18 C17C H17G 111.0 . . ?
C18 C17C H17H 111.0 . . ?
H17G C17C H17H 109.0 . . ?

loop_
_geom_bond_atom_site_label_1
_geom_bond_atom_site_label_2
_geom_bond_distance
_geom_bond_site_symmetry_2
_geom_bond_publ_flag
N1A N2A 1.378(2) . ?
N1A C8A 1.371(3) . ?
N1A C9A 1.372(2) . ?
N1 N2 1.379(2) . ?
N1 C8 1.376(3) . ?
N1 C9 1.375(3) . ?
N2A C3A 1.323(3) . ?
N2 C3 1.320(3) . ?
N6 C8 1.315(3) . ?
N6 H6B 0.90(3) . ?
N6 H6C 0.98(3) . ?
N5 C9 1.340(3) . ?
N5 C6 1.330(3) . ?
N4 C9 1.330(3) . ?
N4 C3 1.351(3) . ?
N4A C9A 1.334(3) . ?
N4A C3A 1.355(3) . ?
N6A C8A 1.316(3) . ?
N6A H6AA 1.01(3) . ?
N6A H6AB 0.94(3) . ?
N5A C9A 1.342(3) . ?
N5A C6A 1.334(3) . ?
N7A C14A 1.389(3) . ?
N7A C2A 1.426(4) . ?
N7A C1A 1.443(4) . ?
N7 C14 1.388(3) . ?
N7 C2 1.446(3) . ?
N7 C1 1.432(3) . ?
C8A C7A 1.413(3) . ?
C8 C7 1.412(3) . ?
C7A C6A 1.397(3) . ?
C7A C10A 1.476(3) . ?
C7 C6 1.395(3) . ?
C7 C10 1.471(3) . ?
C14 C13 1.401(3) . ?
C14 C15 1.400(3) . ?
N3A C10A 1.294(3) . ?
N3A C17A 1.472(3) . ?
C14A C15A 1.380(3) . ?
C14A C13A 1.387(3) . ?
C6A H6A 0.99(3) . ?
C13 H13 0.9300 . ?
C13 C12 1.377(3) . ?
C11A C10A 1.492(3) . ?
C11A C16A 1.376(3) . ?
C11A C12A 1.371(3) . ?
C11 C12 1.382(3) . ?
C11 C10 1.500(3) . ?
C11 C16 1.390(3) . ?
N3 C10 1.282(3) . ?
N3 C17 1.497(10) . ?
N3 C17C 1.545(9) . ?
C12 H12 0.9300 . ?
C15 H15 0.9300 . ?
C15 C16 1.381(3) . ?
C3A H3A 1.02(3) . ?
C6 H6 0.94(3) . ?
C3 H3 0.98(2) . ?
C16 H16 0.9300 . ?
C15A H15A 0.9300 . ?
C15A C16A 1.387(3) . ?
C16A H16A 0.9300 . ?
C13A H13A 0.9300 . ?
C13A C12A 1.379(4) . ?
C12A H12A 0.9300 . ?
C2 H2A 0.9600 . ?
C2 H2B 0.9600 . ?
C2 H2C 0.9600 . ?
C18 H18E 0.9700 . ?
C18 H18F 0.9700 . ?
C18 H18G 0.9700 . ?
C18 H18H 0.9700 . ?
C18 C19 1.524(4) . ?
C18 C17 1.444(9) . ?
C18 C17C 1.542(10) . ?
C19 H19E 0.9700 . ?
C19 H19F 0.9700 . ?
C19 C20 1.481(4) . ?
C2A H2AA 0.9600 . ?
C2A H2AB 0.9600 . ?
C2A H2AC 0.9600 . ?
C17A H17A 0.9700 . ?
C17A H17B 0.9700 . ?
C17A H17C 0.9700 . ?
C17A H17D 0.9700 . ?
C17A C18A 1.533(8) . ?
C17A C18B 1.462(9) . ?
C1 H1A 0.9600 . ?
C1 H1B 0.9600 . ?
C1 H1C 0.9600 . ?
C20 H20G 0.9600 . ?
C20 H20H 0.9600 . ?
C20 H20I 0.9600 . ?
C1A H1AA 0.9600 . ?
C1A H1AB 0.9600 . ?
C1A H1AC 0.9600 . ?
C17 H17E 0.9700 . ?
C17 H17F 0.9700 . ?
C18A H18A 0.9700 . ?
C18A H18B 0.9700 . ?
C18A C19A 1.556(8) . ?
C19A H19A 0.9700 . ?
C19A H19B 0.9700 . ?
C19A C20A 1.374(8) . ?
C20A H20A 0.9600 . ?
C20A H20B 0.9600 . ?
C20A H20C 0.9600 . ?
C20A H20D 0.9600 . ?
C20A H20E 0.9600 . ?
C20A H20F 0.9600 . ?
C20A C19B 1.484(13) . ?
C18B H18C 0.9700 . ?
C18B H18D 0.9700 . ?
C18B C19B 1.590(13) . ?
C19B H19C 0.9700 . ?
C19B H19D 0.9700 . ?
C17C H17G 0.9700 . ?
C17C H17H 0.9700 . ?

loop_
_geom_torsion_atom_site_label_1
_geom_torsion_atom_site_label_2
_geom_torsion_atom_site_label_3
_geom_torsion_atom_site_label_4
_geom_torsion
_geom_torsion_site_symmetry_1
_geom_torsion_site_symmetry_2
_geom_torsion_site_symmetry_3
_geom_torsion_site_symmetry_4
_geom_torsion_publ_flag
N1A N2A C3A N4A 0.3(3) . . . . ?
N1A C8A C7A C6A -2.0(3) . . . . ?
N1A C8A C7A C10A 179.6(2) . . . . ?
N1 N2 C3 N4 0.1(3) . . . . ?
N1 C8 C7 C6 -3.1(3) . . . . ?
N1 C8 C7 C10 175.0(2) . . . . ?
N2A N1A C8A N6A 3.2(3) . . . . ?
N2A N1A C8A C7A -176.91(19) . . . . ?
N2A N1A C9A N4A -0.2(3) . . . . ?
N2A N1A C9A N5A 178.5(2) . . . . ?
N2 N1 C8 N6 2.4(3) . . . . ?
N2 N1 C8 C7 -176.3(2) . . . . ?
N2 N1 C9 N5 -179.8(2) . . . . ?
N2 N1 C9 N4 0.1(3) . . . . ?
N6 C8 C7 C6 178.3(2) . . . . ?
N6 C8 C7 C10 -3.6(4) . . . . ?
N6A C8A C7A C6A 177.9(2) . . . . ?
N6A C8A C7A C10A -0.5(4) . . . . ?
N7A C14A C15A C16A 179.1(2) . . . . ?
N7A C14A C13A C12A -178.8(3) . . . . ?
N7 C14 C13 C12 179.8(2) . . . . ?
N7 C14 C15 C16 -179.3(2) . . . . ?
C8A N1A N2A C3A 179.2(2) . . . . ?
C8A N1A C9A N4A -179.5(2) . . . . ?
C8A N1A C9A N5A -0.7(3) . . . . ?
C8A C7A C6A N5A 0.4(4) . . . . ?
C8A C7A C10A N3A -3.9(4) . . . . ?
C8A C7A C10A C11A 175.3(2) . . . . ?
C8 N1 N2 C3 177.4(2) . . . . ?
C8 N1 C9 N5 2.6(4) . . . . ?
C8 N1 C9 N4 -177.5(2) . . . . ?
C8 C7 C6 N5 2.3(4) . . . . ?
C8 C7 C10 C11 -170.4(2) . . . . ?
C8 C7 C10 N3 6.3(4) . . . . ?
C9 N1 N2 C3 -0.1(2) . . . . ?
C9 N1 C8 N6 179.6(2) . . . . ?
C9 N1 C8 C7 0.9(3) . . . . ?
C9 N5 C6 C7 1.1(4) . . . . ?
C9 N4 C3 N2 0.0(3) . . . . ?
C9A N1A N2A C3A 0.0(2) . . . . ?
C9A N1A C8A N6A -177.7(2) . . . . ?
C9A N1A C8A C7A 2.3(3) . . . . ?
C9A N4A C3A N2A -0.4(3) . . . . ?
C9A N5A C6A C7A 1.2(4) . . . . ?
C14 C13 C12 C11 -0.5(4) . . . . ?
C14 C15 C16 C11 -0.3(4) . . . . ?
N3A C17A C18A C19A -68.9(6) . . . . ?
N3A C17A C18B C19B 73.7(10) . . . . ?
C14A C15A C16A C11A -0.6(4) . . . . ?
C14A C13A C12A C11A 0.1(4) . . . . ?
C6A N5A C9A N1A -1.0(3) . . . . ?
C6A N5A C9A N4A 177.5(2) . . . . ?
C6A C7A C10A N3A 177.8(2) . . . . ?
C6A C7A C10A C11A -3.1(4) . . . . ?
C13 C14 C15 C16 -0.4(4) . . . . ?
C12 C11 C10 C7 -84.5(3) . . . . ?
C12 C11 C10 N3 98.9(3) . . . . ?
C12 C11 C16 C15 0.6(4) . . . . ?
C15 C14 C13 C12 0.8(4) . . . . ?
C10A C7A C6A N5A 178.8(2) . . . . ?
C10A N3A C17A C18A -123.2(4) . . . . ?
C10A N3A C17A C18B -171.2(5) . . . . ?
C10A C11A C16A C15A -175.4(2) . . . . ?
C10A C11A C12A C13A 175.6(2) . . . . ?
C3A N4A C9A N1A 0.4(3) . . . . ?
C3A N4A C9A N5A -178.3(2) . . . . ?
C6 N5 C9 N1 -3.5(3) . . . . ?
C6 N5 C9 N4 176.6(2) . . . . ?
C6 C7 C10 C11 7.6(4) . . . . ?
C6 C7 C10 N3 -175.7(3) . . . . ?
C10 C7 C6 N5 -175.8(2) . . . . ?
C10 C11 C12 C13 179.7(2) . . . . ?
C10 C11 C16 C15 -179.2(2) . . . . ?
C10 N3 C17 C18 178.5(4) . . . . ?
C10 N3 C17C C18 -158.0(4) . . . . ?
C3 N4 C9 N1 -0.1(3) . . . . ?
C3 N4 C9 N5 179.8(3) . . . . ?
C16 C11 C12 C13 -0.2(4) . . . . ?
C16 C11 C10 C7 95.4(3) . . . . ?
C16 C11 C10 N3 -81.2(4) . . . . ?
C15A C14A C13A C12A 1.1(4) . . . . ?
C16A C11A C10A C7A -91.0(3) . . . . ?
C16A C11A C10A N3A 88.0(3) . . . . ?
C16A C11A C12A C13A -1.5(4) . . . . ?
C13A C14A C15A C16A -0.9(4) . . . . ?
C12A C11A C10A C7A 91.9(3) . . . . ?
C12A C11A C10A N3A -89.0(3) . . . . ?
C12A C11A C16A C15A 1.8(4) . . . . ?
C2 N7 C14 C13 176.1(2) . . . . ?
C2 N7 C14 C15 -5.0(4) . . . . ?
C19 C18 C17 N3 -161.6(4) . . . . ?
C19 C18 C17C N3 171.9(3) . . . . ?
C2A N7A C14A C15A -18.4(4) . . . . ?
C2A N7A C14A C13A 161.6(3) . . . . ?
C17A N3A C10A C7A 179.7(3) . . . . ?
C17A N3A C10A C11A 0.6(4) . . . . ?
C17A C18A C19A C20A -171.7(6) . . . . ?
C17A C18B C19B C20A -178.6(8) . . . . ?
C1 N7 C14 C13 16.4(4) . . . . ?
C1 N7 C14 C15 -164.7(3) . . . . ?
C1A N7A C14A C15A -175.5(3) . . . . ?
C1A N7A C14A C13A 4.5(4) . . . . ?
C17 N3 C10 C7 167.2(4) . . . . ?
C17 N3 C10 C11 -16.2(6) . . . . ?
C17 C18 C19 C20 85.2(5) . . . . ?
C17C N3 C10 C7 -161.9(4) . . . . ?
C17C N3 C10 C11 14.6(5) . . . . ?
C17C C18 C19 C20 56.1(5) . . . . ?
